data_4343262
loop_
_publ_author_name
'Wambach, Truman C.'
'Fryzuk, Michael D.'

_publ_section_title
;
 Ruthenium Complexes Stabilized by Bidentate Enamido-Phosphine Ligands:
 Aspects of Cooperative H2 Activation.
;
_journal_issue 12
_journal_name_full 'Inorganic chemistry'
_journal_page_first 5888
_journal_page_last 5896
_journal_paper_doi 10.1021/acs.inorgchem.5b00672
_journal_volume 54
_journal_year 2015
_chemical_formula_moiety 'C33 H59 N O P2 Ru'
_chemical_formula_sum 'C33 H59 N O P2 Ru'
_chemical_formula_weight 648.82
_space_group_crystal_system monoclinic
_space_group_IT_number 14
_space_group_name_Hall '-P 2ybc'
_space_group_name_H-M_alt 'P 1 21/c 1'
_symmetry_space_group_name_Hall '-P 2ybc'
_symmetry_space_group_name_H-M 'P 1 21/c 1'
_atom_sites_solution_hydrogens mixed
_atom_sites_solution_primary direct
_audit_creation_date 2015-05-11
_audit_creation_method
;
Olex2 1.2
(compiled 2015.01.26 svn.r3150 for OlexSys, GUI svn.r4998)
;
_cell_angle_alpha 90.000(5)
_cell_angle_beta 101.445(5)
_cell_angle_gamma 90.000(5)
_cell_formula_units_Z 4
_cell_length_a 12.507(5)
_cell_length_b 16.903(5)
_cell_length_c 16.260(5)
_cell_measurement_reflns_used 9939
_cell_measurement_temperature 100
_cell_measurement_theta_max 29.638
_cell_measurement_theta_min 2.586
_cell_volume 3369(2)
_computing_molecular_graphics 'Olex2 (Dolomanov et al., 2009)'
_computing_publication_material 'Olex2 (Dolomanov et al., 2009)'
_computing_structure_refinement 'ShelXL (Sheldrick, 2008)'
_computing_structure_solution 'ShelXS (Sheldrick, 2008)'
_diffrn_ambient_temperature 100
_diffrn_measured_fraction_theta_full 0.998
_diffrn_measured_fraction_theta_max 0.994
_diffrn_measurement_device_type 'Bruker APEX DUO'
_diffrn_radiation_type MoK\a
_diffrn_radiation_wavelength 0.71073
_diffrn_reflns_av_R_equivalents 0.0281
_diffrn_reflns_av_unetI/netI 0.0259
_diffrn_reflns_laue_measured_fraction_full 0.998
_diffrn_reflns_laue_measured_fraction_max 0.994
_diffrn_reflns_limit_h_max 17
_diffrn_reflns_limit_h_min -17
_diffrn_reflns_limit_k_max 23
_diffrn_reflns_limit_k_min -23
_diffrn_reflns_limit_l_max 22
_diffrn_reflns_limit_l_min -22
_diffrn_reflns_number 37019
_diffrn_reflns_point_group_measured_fraction_full 0.998
_diffrn_reflns_point_group_measured_fraction_max 0.994
_diffrn_reflns_theta_full 25.242
_diffrn_reflns_theta_max 29.639
_diffrn_reflns_theta_min 1.661
_exptl_absorpt_coefficient_mu 0.585
_exptl_absorpt_correction_T_max 0.7459
_exptl_absorpt_correction_T_min 0.6889
_exptl_absorpt_correction_type multi-scan
_exptl_absorpt_process_details
'SADABS-2008/1 (Bruker,2008) was used for absorption correction. wR2(int) was 0.1075 before and 0.0373 after correction. The Ratio of minimum to maximum transmission is 0.9236. The \l/2 correction factor is 0.0015.'
_exptl_crystal_colour red
_exptl_crystal_colour_primary red
_exptl_crystal_density_diffrn 1.279
_exptl_crystal_description prism
_exptl_crystal_F_000 1384
_exptl_crystal_recrystallization_method 'Crystalized from a concentrated, cold pentane solution at -32 C'
_exptl_crystal_size_max 0.3
_exptl_crystal_size_mid 0.14
_exptl_crystal_size_min 0.11
_refine_diff_density_max 0.423
_refine_diff_density_min -0.319
_refine_diff_density_rms 0.062
_refine_ls_extinction_method none
_refine_ls_goodness_of_fit_ref 1.034
_refine_ls_hydrogen_treatment mixed
_refine_ls_matrix_type full
_refine_ls_number_parameters 361
_refine_ls_number_reflns 9463
_refine_ls_number_restraints 0
_refine_ls_restrained_S_all 1.034
_refine_ls_R_factor_all 0.0307
_refine_ls_R_factor_gt 0.0228
_refine_ls_shift/su_max 0.002
_refine_ls_shift/su_mean 0.000
_refine_ls_structure_factor_coef Fsqd
_refine_ls_weighting_details
;
 w=1/[\s^2^(Fo^2^)+(0.0213P)^2^+1.5813P]
 where P=(Fo^2^+2Fc^2^)/3
;
_refine_ls_weighting_scheme calc
_refine_ls_wR_factor_gt 0.0507
_refine_ls_wR_factor_ref 0.0541
_reflns_Friedel_coverage 0.000
_reflns_number_gt 8114
_reflns_number_total 9463
_reflns_threshold_expression 'I > 2\s(I)'
_cod_data_source_file ic5b00672_si_002.cif
_cod_data_source_block mo_mf934_0mco
_cod_depositor_comments 'Adding full bibliography for 4343262--4343264.cif.'
_cod_database_code 4343262
_shelxl_version_number 2012-9
_shelx_space_group_comment
;
The symmetry employed for this shelxl refinement is uniquely defined
by the following loop, which should always be used as a source of
symmetry information in preference to the above space-group names.
They are only intended as comments.
;
_olex2_refinement_description
;
1. Fixed Uiso
 At 1.2 times of:
  All C(H) groups, All C(H,H) groups
 At 1.5 times of:
  All C(H,H,H) groups
2.a Ternary CH refined with riding coordinates:
 C10(H10), C7(H7), C31(H31), C22(H22), C25(H25), C19(H19), C28(H28)
2.b Secondary CH2 refined with riding coordinates:
 C5(H5A,H5B), C4(H4A,H4B), C3(H3A,H3B)
2.c Aromatic/amide H refined with riding coordinates:
 C14(H14), C15(H15), C16(H16)
2.d Idealised Me refined as rotating group:
 C11(H11A,H11B,H11C), C8(H8A,H8B,H8C), C27(H27A,H27B,H27C), C30(H30A,H30B,
 H30C), C021(H02A,H02B,H02C), C6(H6A,H6B,H6C), C29(H29A,H29B,H29C), C24(H24A,
 H24B,H24C), C23(H23A,H23B,H23C), C26(H26A,H26B,H26C), C21(H21A,H21B,H21C),
 C9(H9A,H9B,H9C), C18(H18A,H18B,H18C), C20(H20A,H20B,H20C)
;
_olex2_submission_special_instructions 'No special instructions were received'

loop_
_space_group_symop_operation_xyz
'x, y, z'
'-x, y+1/2, -z+1/2'
'-x, -y, -z'
'x, -y-1/2, z-1/2'

loop_
_atom_site_label
_atom_site_type_symbol
_atom_site_fract_x
_atom_site_fract_y
_atom_site_fract_z
_atom_site_U_iso_or_equiv
_atom_site_adp_type
_atom_site_occupancy
_atom_site_site_symmetry_order
_atom_site_calc_flag
_atom_site_refinement_flags_posn
Ru1 Ru 0.19413(2) -0.06701(2) 0.72085(2) 0.00835(3) Uani 1 1 d .
P2 P 0.07708(3) -0.01443(2) 0.80861(2) 0.00973(6) Uani 1 1 d .
P1 P 0.31463(3) -0.14093(2) 0.65969(2) 0.00990(6) Uani 1 1 d .
O1 O 0.02436(9) -0.18700(6) 0.65431(7) 0.0223(2) Uani 1 1 d .
N1 N 0.30583(9) 0.02473(6) 0.70700(7) 0.0101(2) Uani 1 1 d .
C11 C 0.44675(12) -0.19657(9) 0.80704(9) 0.0199(3) Uani 1 1 d .
H11A H 0.3959 -0.1766 0.8409 0.030 Uiso 1 1 calc GR
H11B H 0.4967 -0.1542 0.7983 0.030 Uiso 1 1 calc GR
H11C H 0.4886 -0.2408 0.8363 0.030 Uiso 1 1 calc GR
C12 C 0.29834(10) 0.10793(8) 0.72053(8) 0.0103(2) Uani 1 1 d .
C8 C 0.33993(12) -0.23134(10) 0.51676(9) 0.0214(3) Uani 1 1 d .
H8A H 0.3046 -0.2505 0.4611 0.032 Uiso 1 1 calc GR
H8B H 0.3664 -0.2765 0.5529 0.032 Uiso 1 1 calc GR
H8C H 0.4015 -0.1971 0.5116 0.032 Uiso 1 1 calc GR
C14 C 0.24669(11) 0.23905(8) 0.66697(9) 0.0153(3) Uani 1 1 d .
H14 H 0.2167 0.2730 0.6217 0.018 Uiso 1 1 calc R
C10 C 0.38253(11) -0.22501(8) 0.72193(9) 0.0144(3) Uani 1 1 d .
H10 H 0.4357 -0.2486 0.6904 0.017 Uiso 1 1 calc R
C32 C 0.08967(11) -0.14087(8) 0.68429(8) 0.0136(3) Uani 1 1 d .
C27 C -0.11166(11) -0.00724(9) 0.67754(9) 0.0181(3) Uani 1 1 d .
H27A H -0.1811 -0.0331 0.6539 0.027 Uiso 1 1 calc GR
H27B H -0.0581 -0.0196 0.6429 0.027 Uiso 1 1 calc GR
H27C H -0.1225 0.0501 0.6786 0.027 Uiso 1 1 calc GR
C30 C 0.21559(11) -0.05796(9) 0.96117(9) 0.0166(3) Uani 1 1 d .
H30A H 0.2220 -0.0831 1.0162 0.025 Uiso 1 1 calc GR
H30B H 0.2324 -0.0015 0.9686 0.025 Uiso 1 1 calc GR
H30C H 0.2670 -0.0828 0.9307 0.025 Uiso 1 1 calc GR
C5 C 0.47601(10) 0.06160(8) 0.64898(9) 0.0143(3) Uani 1 1 d .
H5A H 0.4992 0.1001 0.6949 0.017 Uiso 1 1 calc R
H5B H 0.4469 0.0906 0.5964 0.017 Uiso 1 1 calc R
C17 C 0.33761(10) 0.14036(8) 0.80141(8) 0.0110(2) Uani 1 1 d .
C13 C 0.25437(10) 0.15782(8) 0.65248(8) 0.0121(2) Uani 1 1 d .
C7 C 0.25743(11) -0.18431(8) 0.55541(8) 0.0143(3) Uani 1 1 d .
H7 H 0.1978 -0.2215 0.5627 0.017 Uiso 1 1 calc R
C31 C 0.09864(11) -0.06820(8) 0.91091(8) 0.0132(2) Uani 1 1 d .
H31 H 0.0487 -0.0437 0.9447 0.016 Uiso 1 1 calc R
C15 C 0.28202(11) 0.27087(8) 0.74616(9) 0.0168(3) Uani 1 1 d .
H15 H 0.2751 0.3260 0.7551 0.020 Uiso 1 1 calc R
C2 C 0.41454(10) -0.07094(8) 0.64687(8) 0.0116(2) Uani 1 1 d .
C021 C 0.06947(12) -0.15655(8) 0.90176(9) 0.0170(3) Uani 1 1 d .
H02A H 0.1119 -0.1817 0.8643 0.025 Uiso 1 1 calc GR
H02B H -0.0085 -0.1623 0.8781 0.025 Uiso 1 1 calc GR
H02C H 0.0864 -0.1820 0.9570 0.025 Uiso 1 1 calc GR
C22 C 0.39008(11) 0.08703(8) 0.87398(8) 0.0140(3) Uani 1 1 d .
H22 H 0.3462 0.0372 0.8698 0.017 Uiso 1 1 calc R
C6 C 0.20603(12) -0.11849(9) 0.49632(9) 0.0199(3) Uani 1 1 d .
H6A H 0.2628 -0.0814 0.4873 0.030 Uiso 1 1 calc GR
H6B H 0.1518 -0.0904 0.5212 0.030 Uiso 1 1 calc GR
H6C H 0.1705 -0.1415 0.4425 0.030 Uiso 1 1 calc GR
C29 C -0.15005(11) -0.01401(9) 0.82342(9) 0.0179(3) Uani 1 1 d .
H29A H -0.1586 0.0436 0.8230 0.027 Uiso 1 1 calc GR
H29B H -0.1217 -0.0320 0.8809 0.027 Uiso 1 1 calc GR
H29C H -0.2210 -0.0388 0.8023 0.027 Uiso 1 1 calc GR
C16 C 0.32763(11) 0.22171(8) 0.81253(9) 0.0147(3) Uani 1 1 d .
H16 H 0.3525 0.2440 0.8666 0.018 Uiso 1 1 calc R
C24 C 0.03871(12) 0.14546(9) 0.76781(9) 0.0170(3) Uani 1 1 d .
H24A H -0.0408 0.1467 0.7620 0.026 Uiso 1 1 calc GR
H24B H 0.0572 0.1253 0.7159 0.026 Uiso 1 1 calc GR
H24C H 0.0680 0.1990 0.7787 0.026 Uiso 1 1 calc GR
C1 C 0.39217(10) 0.00380(8) 0.67029(8) 0.0104(2) Uani 1 1 d .
C23 C 0.39007(13) 0.12331(9) 0.96050(9) 0.0203(3) Uani 1 1 d .
H23A H 0.4396 0.1688 0.9694 0.030 Uiso 1 1 calc GR
H23B H 0.4145 0.0836 1.0041 0.030 Uiso 1 1 calc GR
H23C H 0.3161 0.1407 0.9632 0.030 Uiso 1 1 calc GR
C4 C 0.57036(11) 0.00681(9) 0.63861(10) 0.0181(3) Uani 1 1 d .
H4A H 0.6226 0.0006 0.6925 0.022 Uiso 1 1 calc R
H4B H 0.6097 0.0283 0.5963 0.022 Uiso 1 1 calc R
C26 C 0.04902(12) 0.11608(9) 0.92093(9) 0.0173(3) Uani 1 1 d .
H26A H 0.0614 0.1729 0.9304 0.026 Uiso 1 1 calc GR
H26B H 0.0896 0.0865 0.9690 0.026 Uiso 1 1 calc GR
H26C H -0.0290 0.1047 0.9144 0.026 Uiso 1 1 calc GR
C25 C 0.08824(11) 0.09120(8) 0.84101(8) 0.0125(2) Uani 1 1 d .
H25 H 0.1682 0.1030 0.8526 0.015 Uiso 1 1 calc R
C19 C 0.21441(11) 0.12414(8) 0.56460(8) 0.0140(3) Uani 1 1 d .
H19 H 0.2518 0.0722 0.5618 0.017 Uiso 1 1 calc R
C28 C -0.06995(10) -0.03728(8) 0.76708(8) 0.0131(2) Uani 1 1 d .
H28 H -0.0740 -0.0963 0.7630 0.016 Uiso 1 1 calc R
C21 C 0.50761(12) 0.06388(9) 0.86852(9) 0.0192(3) Uani 1 1 d .
H21A H 0.5062 0.0295 0.8198 0.029 Uiso 1 1 calc GR
H21B H 0.5416 0.0356 0.9197 0.029 Uiso 1 1 calc GR
H21C H 0.5497 0.1117 0.8627 0.029 Uiso 1 1 calc GR
C9 C 0.29957(12) -0.28937(9) 0.73234(10) 0.0210(3) Uani 1 1 d .
H9A H 0.3375 -0.3336 0.7646 0.031 Uiso 1 1 calc GR
H9B H 0.2628 -0.3082 0.6769 0.031 Uiso 1 1 calc GR
H9C H 0.2455 -0.2674 0.7621 0.031 Uiso 1 1 calc GR
C3 C 0.51616(11) -0.07289(8) 0.60925(9) 0.0153(3) Uani 1 1 d .
H3A H 0.4975 -0.0761 0.5473 0.018 Uiso 1 1 calc R
H3B H 0.5639 -0.1180 0.6313 0.018 Uiso 1 1 calc R
C18 C 0.24323(13) 0.17723(9) 0.49569(9) 0.0214(3) Uani 1 1 d .
H18A H 0.2009 0.2263 0.4924 0.032 Uiso 1 1 calc GR
H18B H 0.2259 0.1496 0.4417 0.032 Uiso 1 1 calc GR
H18C H 0.3213 0.1897 0.5090 0.032 Uiso 1 1 calc GR
C20 C 0.09139(12) 0.10836(11) 0.54817(10) 0.0260(4) Uani 1 1 d .
H20A H 0.0752 0.0695 0.5888 0.039 Uiso 1 1 calc GR
H20B H 0.0676 0.0877 0.4912 0.039 Uiso 1 1 calc GR
H20C H 0.0527 0.1578 0.5541 0.039 Uiso 1 1 calc GR
H H 0.2283(15) -0.1227(11) 0.7922(11) 0.031(5) Uiso 1 1 d .

loop_
_atom_site_aniso_label
_atom_site_aniso_U_11
_atom_site_aniso_U_22
_atom_site_aniso_U_33
_atom_site_aniso_U_23
_atom_site_aniso_U_13
_atom_site_aniso_U_12
Ru1 0.00824(5) 0.00714(5) 0.01022(5) 0.00010(4) 0.00317(3) 0.00003(4)
P2 0.00936(14) 0.01000(15) 0.01031(14) 0.00078(12) 0.00315(11) 0.00095(12)
P1 0.01015(14) 0.00849(15) 0.01166(14) -0.00017(12) 0.00360(12) 0.00082(12)
O1 0.0206(5) 0.0182(5) 0.0286(6) -0.0052(5) 0.0064(4) -0.0078(4)
N1 0.0105(5) 0.0078(5) 0.0127(5) 0.0004(4) 0.0037(4) 0.0000(4)
C11 0.0188(7) 0.0221(8) 0.0179(7) 0.0047(6) 0.0016(5) 0.0048(6)
C12 0.0093(5) 0.0084(6) 0.0138(6) -0.0002(5) 0.0039(5) -0.0011(4)
C8 0.0227(7) 0.0217(8) 0.0206(7) -0.0071(6) 0.0066(6) 0.0031(6)
C14 0.0161(6) 0.0122(6) 0.0177(6) 0.0040(5) 0.0037(5) 0.0015(5)
C10 0.0145(6) 0.0111(6) 0.0182(6) 0.0019(5) 0.0051(5) 0.0032(5)
C32 0.0136(6) 0.0127(6) 0.0160(6) 0.0006(5) 0.0061(5) 0.0012(5)
C27 0.0151(6) 0.0236(8) 0.0146(6) 0.0003(6) 0.0005(5) 0.0017(6)
C30 0.0163(6) 0.0193(7) 0.0137(6) 0.0029(5) 0.0019(5) 0.0001(5)
C5 0.0111(6) 0.0127(6) 0.0202(6) 0.0020(5) 0.0055(5) -0.0021(5)
C17 0.0103(5) 0.0107(6) 0.0123(6) 0.0003(5) 0.0026(4) -0.0020(5)
C13 0.0107(6) 0.0125(6) 0.0132(6) 0.0003(5) 0.0029(5) -0.0007(5)
C7 0.0150(6) 0.0144(7) 0.0138(6) -0.0020(5) 0.0040(5) -0.0008(5)
C31 0.0138(6) 0.0147(6) 0.0117(6) 0.0022(5) 0.0039(5) 0.0009(5)
C15 0.0190(7) 0.0097(6) 0.0226(7) -0.0011(5) 0.0062(6) -0.0002(5)
C2 0.0095(5) 0.0123(6) 0.0135(6) 0.0009(5) 0.0039(4) 0.0006(5)
C021 0.0193(7) 0.0150(7) 0.0174(6) 0.0046(5) 0.0054(5) 0.0000(5)
C22 0.0161(6) 0.0128(6) 0.0122(6) 0.0006(5) 0.0005(5) -0.0025(5)
C6 0.0189(7) 0.0241(8) 0.0157(6) 0.0019(6) 0.0009(5) 0.0021(6)
C29 0.0112(6) 0.0247(8) 0.0184(7) -0.0010(6) 0.0044(5) 0.0007(5)
C16 0.0174(6) 0.0112(6) 0.0159(6) -0.0026(5) 0.0044(5) -0.0021(5)
C24 0.0219(7) 0.0134(7) 0.0175(6) 0.0021(5) 0.0084(5) 0.0027(5)
C1 0.0079(5) 0.0119(6) 0.0111(5) 0.0019(5) 0.0012(4) -0.0008(5)
C23 0.0260(7) 0.0187(7) 0.0150(6) 0.0001(6) 0.0012(6) -0.0039(6)
C4 0.0108(6) 0.0186(7) 0.0263(7) 0.0030(6) 0.0068(5) -0.0002(5)
C26 0.0225(7) 0.0153(7) 0.0159(6) -0.0028(5) 0.0081(5) -0.0013(6)
C25 0.0140(6) 0.0098(6) 0.0146(6) -0.0010(5) 0.0055(5) -0.0002(5)
C19 0.0153(6) 0.0145(7) 0.0123(6) 0.0013(5) 0.0030(5) -0.0007(5)
C28 0.0112(6) 0.0144(6) 0.0138(6) 0.0003(5) 0.0030(5) 0.0006(5)
C21 0.0163(6) 0.0183(7) 0.0211(7) 0.0033(6) -0.0009(5) 0.0004(6)
C9 0.0190(7) 0.0137(7) 0.0311(8) 0.0070(6) 0.0072(6) 0.0022(6)
C3 0.0125(6) 0.0153(7) 0.0199(6) 0.0017(5) 0.0075(5) 0.0022(5)
C18 0.0274(8) 0.0215(8) 0.0160(7) 0.0051(6) 0.0060(6) 0.0000(6)
C20 0.0177(7) 0.0434(10) 0.0167(7) -0.0069(7) 0.0033(6) -0.0073(7)

loop_
_atom_type_symbol
_atom_type_description
_atom_type_scat_dispersion_real
_atom_type_scat_dispersion_imag
_atom_type_scat_source
C C 0.0033 0.0016 'International Tables Vol C Tables 4.2.6.8 and 6.1.1.4'
H H 0.0000 0.0000 'International Tables Vol C Tables 4.2.6.8 and 6.1.1.4'
N N 0.0061 0.0033 'International Tables Vol C Tables 4.2.6.8 and 6.1.1.4'
O O 0.0106 0.0060 'International Tables Vol C Tables 4.2.6.8 and 6.1.1.4'
P P 0.1023 0.0942 'International Tables Vol C Tables 4.2.6.8 and 6.1.1.4'
Ru Ru -1.2594 0.8363 'International Tables Vol C Tables 4.2.6.8 and 6.1.1.4'

loop_
_geom_angle_atom_site_label_1
_geom_angle_atom_site_label_2
_geom_angle_atom_site_label_3
_geom_angle
P1 Ru1 P2 166.600(13)
N1 Ru1 P2 106.42(4)
N1 Ru1 P1 81.47(4)
C32 Ru1 P2 88.01(5)
C32 Ru1 P1 88.62(5)
C32 Ru1 N1 155.36(5)
C31 P2 Ru1 110.54(5)
C31 P2 C28 100.32(6)
C25 P2 Ru1 120.14(4)
C25 P2 C31 103.04(6)
C25 P2 C28 108.30(6)
C28 P2 Ru1 112.32(5)
C10 P1 Ru1 116.39(5)
C10 P1 C7 104.37(7)
C7 P1 Ru1 115.95(5)
C2 P1 Ru1 102.97(5)
C2 P1 C10 108.72(7)
C2 P1 C7 108.12(6)
C12 N1 Ru1 129.49(8)
C1 N1 Ru1 116.45(9)
C1 N1 C12 113.56(10)
C17 C12 N1 120.09(11)
C13 C12 N1 119.60(11)
C13 C12 C17 120.30(12)
C15 C14 C13 121.18(13)
C11 C10 P1 110.75(10)
C11 C10 C9 111.53(12)
C9 C10 P1 110.95(10)
O1 C32 Ru1 174.39(12)
C1 C5 C4 102.53(11)
C12 C17 C22 120.34(12)
C16 C17 C12 118.49(12)
C16 C17 C22 121.17(12)
C12 C13 C19 120.96(12)
C14 C13 C12 118.86(12)
C14 C13 C19 120.17(12)
C8 C7 P1 114.25(10)
C6 C7 P1 108.97(10)
C6 C7 C8 110.72(12)
C30 C31 P2 111.89(9)
C30 C31 C021 110.08(11)
C021 C31 P2 113.38(9)
C14 C15 C16 119.70(13)
C1 C2 P1 113.52(10)
C1 C2 C3 111.56(12)
C3 C2 P1 134.71(10)
C17 C22 C23 113.24(12)
C17 C22 C21 111.99(11)
C23 C22 C21 109.14(12)
C15 C16 C17 121.42(13)
N1 C1 C5 124.57(12)
C2 C1 N1 125.42(12)
C2 C1 C5 110.00(11)
C5 C4 C3 105.13(11)
C24 C25 P2 111.02(10)
C24 C25 C26 110.22(11)
C26 C25 P2 118.95(10)
C13 C19 C18 112.64(12)
C13 C19 C20 111.04(11)
C20 C19 C18 110.37(12)
C27 C28 P2 113.57(9)
C27 C28 C29 110.01(11)
C29 C28 P2 116.28(10)
C2 C3 C4 102.03(11)

loop_
_geom_bond_atom_site_label_1
_geom_bond_atom_site_label_2
_geom_bond_distance
Ru1 P2 2.4081(6)
Ru1 P1 2.3273(6)
Ru1 N1 2.1287(12)
Ru1 C32 1.8196(15)
P2 C31 1.8675(14)
P2 C25 1.8590(15)
P2 C28 1.8692(15)
P1 C10 1.8504(14)
P1 C7 1.8555(15)
P1 C2 1.7629(14)
O1 C32 1.1640(17)
N1 C12 1.4295(17)
N1 C1 1.3796(16)
C11 C10 1.533(2)
C12 C17 1.4194(18)
C12 C13 1.4129(18)
C8 C7 1.5327(19)
C14 C13 1.3996(19)
C14 C15 1.384(2)
C10 C9 1.536(2)
C27 C28 1.5323(19)
C30 C31 1.5371(19)
C5 C1 1.5225(18)
C5 C4 1.5355(19)
C17 C22 1.5259(19)
C17 C16 1.3957(19)
C13 C19 1.5272(19)
C7 C6 1.526(2)
C31 C021 1.538(2)
C15 C16 1.392(2)
C2 C1 1.3643(19)
C2 C3 1.5164(18)
C22 C23 1.535(2)
C22 C21 1.541(2)
C29 C28 1.5368(19)
C24 C25 1.5325(19)
C4 C3 1.541(2)
C26 C25 1.5360(18)
C19 C18 1.5332(19)
C19 C20 1.532(2)
